data_8106345
loop_
_publ_author_name
'He, Lian-Man'
'Gao, Chuan-Yu'

_publ_section_title
;
 Crystal structure of
 2-amino-4-(4-fluorophenyl)-3-cyano-5-oxo-4H,5H-pyrano[3,2c] chromene,
 C19H11FN2O3
;
_journal_issue 5
_journal_name_full 'Zeitschrift f\"ur Kristallographie - New Crystal Structures'
_journal_page_first 915
_journal_page_last 916
_journal_paper_doi 10.1515/ncrs-2018-0100
_journal_volume 233
_journal_year 2018
_chemical_formula_moiety 'C19 H11 F N2 O3'
_chemical_formula_sum 'C19 H11 F N2 O3'
_chemical_formula_weight 334.30
_space_group_crystal_system monoclinic
_space_group_IT_number 14
_space_group_name_Hall '-P 2ybc'
_space_group_name_H-M_alt 'P 1 21/c 1'
_atom_sites_solution_hydrogens geom
_cell_angle_alpha 90
_cell_angle_beta 93.022(5)
_cell_angle_gamma 90
_cell_formula_units_Z 4
_cell_length_a 8.8312(5)
_cell_length_b 12.9378(9)
_cell_length_c 13.1531(8)
_cell_measurement_reflns_used 2953
_cell_measurement_temperature 293(2)
_cell_measurement_theta_max 27.31
_cell_measurement_theta_min 2.52
_cell_volume 1500.73(16)
_computing_cell_refinement 'SAINT v7.60A (Bruker, 2009)'
_computing_data_collection 'Bruker Smart APRE2  (Bruker, 2008)'
_computing_data_reduction 'SAINT v7.60A (Bruker, 2009)'
_computing_molecular_graphics 'Olex2 (Dolomanov et al., 2009)'
_computing_publication_material 'Olex2 (Dolomanov et al., 2009)'
_computing_structure_refinement 'ShelXL (Sheldrick, 2015)'
_diffrn_ambient_temperature 296.15
_diffrn_measured_fraction_theta_full 0.999
_diffrn_measured_fraction_theta_max 0.999
_diffrn_measurement_device_type 'multiwire proportional'
_diffrn_measurement_method 'phi and omega scans'
_diffrn_radiation_monochromator graphite
_diffrn_radiation_type MoK\a
_diffrn_radiation_wavelength 0.71073
_diffrn_reflns_av_R_equivalents 0.0203
_diffrn_reflns_av_unetI/netI 0.0343
_diffrn_reflns_Laue_measured_fraction_full 0.999
_diffrn_reflns_Laue_measured_fraction_max 0.999
_diffrn_reflns_limit_h_max 10
_diffrn_reflns_limit_h_min -10
_diffrn_reflns_limit_k_max 15
_diffrn_reflns_limit_k_min -10
_diffrn_reflns_limit_l_max 14
_diffrn_reflns_limit_l_min -15
_diffrn_reflns_number 5698
_diffrn_reflns_point_group_measured_fraction_full 0.999
_diffrn_reflns_point_group_measured_fraction_max 0.999
_diffrn_reflns_theta_full 24.997
_diffrn_reflns_theta_max 24.997
_diffrn_reflns_theta_min 2.795
_diffrn_standards_number 0
_exptl_absorpt_coefficient_mu 0.110
_exptl_absorpt_correction_type none
_exptl_crystal_colour colourless
_exptl_crystal_colour_primary colourless
_exptl_crystal_density_diffrn 1.480
_exptl_crystal_density_meas .
_exptl_crystal_description block
_exptl_crystal_F_000 688
_exptl_crystal_size_max 0.32
_exptl_crystal_size_mid 0.27
_exptl_crystal_size_min 0.21
_refine_diff_density_max 0.202
_refine_diff_density_min -0.247
_refine_diff_density_rms 0.038
_refine_ls_extinction_coef 0.0144(15)
_refine_ls_extinction_expression Fc^*^=kFc[1+0.001xFc^2^\l^3^/sin(2\q)]^-1/4^
_refine_ls_extinction_method 'SHELXL-2016/6 (Sheldrick 2016)'
_refine_ls_goodness_of_fit_ref 1.050
_refine_ls_hydrogen_treatment constr
_refine_ls_matrix_type full
_refine_ls_number_parameters 227
_refine_ls_number_reflns 2637
_refine_ls_number_restraints 0
_refine_ls_restrained_S_all 1.050
_refine_ls_R_factor_all 0.0590
_refine_ls_R_factor_gt 0.0411
_refine_ls_shift/su_max 0.000
_refine_ls_shift/su_mean 0.000
_refine_ls_structure_factor_coef Fsqd
_refine_ls_weighting_details 'w=1/[\s^2^(Fo^2^)+(0.0407P)^2^+0.4283P] where P=(Fo^2^+2Fc^2^)/3'
_refine_ls_weighting_scheme calc
_refine_ls_wR_factor_gt 0.0926
_refine_ls_wR_factor_ref 0.1059
_reflns_Friedel_coverage 0.000
_reflns_Friedel_fraction_full .
_reflns_Friedel_fraction_max .
_reflns_number_gt 1989
_reflns_number_total 2637
_reflns_threshold_expression 'I > 2\s(I)'
_cod_data_source_file suppl_ncrs-2018-0100_suppl.cif
_cod_data_source_block a
_cod_database_code 8106345
_shelx_space_group_comment
;
The symmetry employed for this shelxl refinement is uniquely defined
by the following loop, which should always be used as a source of
symmetry information in preference to the above space-group names.
They are only intended as comments.
;
_olex2_refinement_description
;
1. Fixed Uiso
 At 1.2 times of:
  All C(H) groups, All N(H,H) groups
2.a Ternary CH refined with riding coordinates:
 C3(H3)
2.b Aromatic/amide H refined with riding coordinates:
 C9(H9), C10(H10), C11(H11), C12(H12), C15(H15), C16(H16), C18(H18), C19(H19)
2.c X=CH2 refined with riding coordinates:
 N1(H1A,H1B)
;

loop_
_space_group_symop_operation_xyz
'x, y, z'
'-x, y+1/2, -z+1/2'
'-x, -y, -z'
'x, -y-1/2, z-1/2'

loop_
_atom_site_label
_atom_site_type_symbol
_atom_site_fract_x
_atom_site_fract_y
_atom_site_fract_z
_atom_site_U_iso_or_equiv
_atom_site_adp_type
_atom_site_occupancy
_atom_site_site_symmetry_order
_atom_site_calc_flag
_atom_site_refinement_flags_posn
_atom_site_refinement_flags_adp
_atom_site_refinement_flags_occupancy
_atom_site_disorder_assembly
_atom_site_disorder_group
C1 C -0.02678(19) 0.31440(14) 0.15022(13) 0.0320(4) Uani 1 1 d . . . . .
C2 C -0.00367(19) 0.36672(15) 0.23831(13) 0.0310(4) Uani 1 1 d . . . . .
C3 C 0.11197(19) 0.45267(14) 0.25448(13) 0.0302(4) Uani 1 1 d . . . . .
H3 H 0.059260 0.513758 0.278917 0.036 Uiso 1 1 calc R . . . .
C4 C 0.17479(18) 0.47913(14) 0.15395(13) 0.0290(4) Uani 1 1 d . . . . .
C5 C 0.14427(19) 0.42328(14) 0.06915(13) 0.0303(4) Uani 1 1 d . . . . .
C6 C 0.27002(19) 0.56973(14) 0.14906(14) 0.0320(4) Uani 1 1 d . . . . .
C7 C 0.20932(19) 0.44705(14) -0.02616(13) 0.0304(4) Uani 1 1 d . . . . .
C8 C 0.30367(19) 0.53297(15) -0.02736(13) 0.0321(4) Uani 1 1 d . . . . .
C9 C 0.3748(2) 0.56168(16) -0.11430(14) 0.0393(5) Uani 1 1 d . . . . .
H9 H 0.437619 0.619385 -0.114235 0.047 Uiso 1 1 calc R . . . .
C10 C 0.3505(2) 0.50297(17) -0.20074(15) 0.0439(5) Uani 1 1 d . . . . .
H10 H 0.398061 0.521028 -0.259632 0.053 Uiso 1 1 calc R . . . .
C11 C 0.2564(2) 0.41736(17) -0.20145(15) 0.0445(5) Uani 1 1 d . . . . .
H11 H 0.240958 0.378677 -0.260687 0.053 Uiso 1 1 calc R . . . .
C12 C 0.1860(2) 0.38937(16) -0.11529(14) 0.0395(5) Uani 1 1 d . . . . .
H12 H 0.122688 0.331914 -0.116176 0.047 Uiso 1 1 calc R . . . .
C13 C -0.0855(2) 0.34025(15) 0.32395(14) 0.0352(5) Uani 1 1 d . . . . .
C14 C 0.23310(19) 0.42165(14) 0.33591(13) 0.0316(4) Uani 1 1 d . . . . .
C15 C 0.2266(3) 0.45899(18) 0.43353(15) 0.0505(6) Uani 1 1 d . . . . .
H15 H 0.153139 0.507346 0.448603 0.061 Uiso 1 1 calc R . . . .
C16 C 0.3292(3) 0.4247(2) 0.50943(17) 0.0696(8) Uani 1 1 d . . . . .
H16 H 0.324924 0.449462 0.575592 0.083 Uiso 1 1 calc R . . . .
C17 C 0.4365(3) 0.3542(2) 0.4859(2) 0.0659(7) Uani 1 1 d . . . . .
C18 C 0.4484(2) 0.31697(18) 0.39054(19) 0.0566(6) Uani 1 1 d . . . . .
H18 H 0.523724 0.269799 0.376030 0.068 Uiso 1 1 calc R . . . .
C19 C 0.3452(2) 0.35114(16) 0.31538(16) 0.0412(5) Uani 1 1 d . . . . .
H19 H 0.351171 0.326137 0.249428 0.049 Uiso 1 1 calc R . . . .
O1 O 0.05033(14) 0.33941(10) 0.06496(9) 0.0391(4) Uani 1 1 d . . . . .
O2 O 0.33064(13) 0.59338(10) 0.05769(9) 0.0375(3) Uani 1 1 d . . . . .
O3 O 0.30110(14) 0.62732(10) 0.21961(10) 0.0425(4) Uani 1 1 d . . . . .
N1 N -0.11829(18) 0.23431(13) 0.12843(12) 0.0447(5) Uani 1 1 d . . . . .
H1A H -0.173288 0.209166 0.174478 0.054 Uiso 1 1 calc R . . . .
H1B H -0.122209 0.207893 0.068347 0.054 Uiso 1 1 calc R . . . .
N2 N -0.1448(2) 0.32348(15) 0.39799(13) 0.0529(5) Uani 1 1 d . . . . .
F1 F 0.5347(2) 0.32034(15) 0.56166(13) 0.1122(7) Uani 1 1 d . . . . .

loop_
_atom_site_aniso_label
_atom_site_aniso_U_11
_atom_site_aniso_U_22
_atom_site_aniso_U_33
_atom_site_aniso_U_23
_atom_site_aniso_U_13
_atom_site_aniso_U_12
C1 0.0339(10) 0.0369(10) 0.0258(10) 0.0040(9) 0.0059(7) -0.0006(8)
C2 0.0304(9) 0.0393(11) 0.0235(9) 0.0018(9) 0.0038(7) -0.0001(8)
C3 0.0342(9) 0.0314(10) 0.0253(9) -0.0006(8) 0.0046(7) 0.0034(8)
C4 0.0308(9) 0.0314(10) 0.0250(9) 0.0009(8) 0.0027(7) 0.0036(8)
C5 0.0316(9) 0.0304(9) 0.0292(10) 0.0012(8) 0.0036(7) 0.0019(8)
C6 0.0333(9) 0.0345(10) 0.0282(10) 0.0017(9) 0.0006(8) 0.0051(8)
C7 0.0327(9) 0.0344(10) 0.0246(10) 0.0026(8) 0.0042(7) 0.0040(8)
C8 0.0323(9) 0.0364(10) 0.0276(10) 0.0013(9) 0.0008(7) 0.0045(8)
C9 0.0394(10) 0.0454(12) 0.0337(11) 0.0063(10) 0.0082(8) -0.0021(9)
C10 0.0480(11) 0.0552(13) 0.0296(11) 0.0066(10) 0.0125(9) 0.0025(10)
C11 0.0580(12) 0.0497(13) 0.0266(11) -0.0039(10) 0.0104(9) 0.0017(11)
C12 0.0486(11) 0.0375(11) 0.0328(11) -0.0019(9) 0.0064(9) -0.0031(9)
C13 0.0355(10) 0.0414(11) 0.0286(10) -0.0010(9) 0.0003(8) -0.0025(9)
C14 0.0350(9) 0.0341(10) 0.0258(10) 0.0012(8) 0.0017(7) -0.0059(8)
C15 0.0668(14) 0.0533(14) 0.0312(12) -0.0044(11) -0.0004(10) 0.0014(12)
C16 0.097(2) 0.0794(19) 0.0298(13) 0.0003(13) -0.0173(12) -0.0146(17)
C17 0.0699(16) 0.0638(17) 0.0600(17) 0.0201(14) -0.0336(13) -0.0091(14)
C18 0.0456(13) 0.0487(13) 0.0734(17) 0.0126(13) -0.0153(11) 0.0005(10)
C19 0.0407(11) 0.0421(12) 0.0405(12) 0.0013(10) -0.0004(8) -0.0020(9)
O1 0.0499(8) 0.0416(8) 0.0268(7) -0.0045(6) 0.0110(6) -0.0134(6)
O2 0.0439(7) 0.0388(8) 0.0303(7) 0.0003(6) 0.0074(6) -0.0076(6)
O3 0.0514(8) 0.0402(8) 0.0362(8) -0.0073(7) 0.0055(6) -0.0061(7)
N1 0.0578(10) 0.0475(10) 0.0296(9) -0.0031(8) 0.0090(8) -0.0186(9)
N2 0.0579(11) 0.0685(13) 0.0333(10) 0.0012(10) 0.0115(8) -0.0143(10)
F1 0.1193(14) 0.1160(15) 0.0934(12) 0.0350(12) -0.0696(11) -0.0055(11)

loop_
_atom_type_symbol
_atom_type_description
_atom_type_scat_dispersion_real
_atom_type_scat_dispersion_imag
_atom_type_scat_source
C C 0.0033 0.0016 'International Tables Vol C Tables 4.2.6.8 and 6.1.1.4'
H H 0.0000 0.0000 'International Tables Vol C Tables 4.2.6.8 and 6.1.1.4'
N N 0.0061 0.0033 'International Tables Vol C Tables 4.2.6.8 and 6.1.1.4'
O O 0.0106 0.0060 'International Tables Vol C Tables 4.2.6.8 and 6.1.1.4'
F F 0.0171 0.0103 'International Tables Vol C Tables 4.2.6.8 and 6.1.1.4'

loop_
_geom_angle_atom_site_label_1
_geom_angle_atom_site_label_2
_geom_angle_atom_site_label_3
_geom_angle
_geom_angle_site_symmetry_1
_geom_angle_site_symmetry_3
C2 C1 O1 121.43(16) . .
N1 C1 C2 129.52(16) . .
N1 C1 O1 109.04(15) . .
C1 C2 C3 123.97(15) . .
C1 C2 C13 120.20(17) . .
C13 C2 C3 115.79(15) . .
C2 C3 H3 108.0 . .
C2 C3 C14 110.31(14) . .
C4 C3 C2 108.73(14) . .
C4 C3 H3 108.0 . .
C4 C3 C14 113.60(14) . .
C14 C3 H3 108.0 . .
C5 C4 C3 122.78(16) . .
C5 C4 C6 119.37(16) . .
C6 C4 C3 117.85(15) . .
C4 C5 C7 122.41(16) . .
C4 C5 O1 123.75(16) . .
O1 C5 C7 113.84(15) . .
O2 C6 C4 118.25(16) . .
O3 C6 C4 125.02(16) . .
O3 C6 O2 116.74(16) . .
C8 C7 C5 116.60(16) . .
C8 C7 C12 118.68(16) . .
C12 C7 C5 124.71(17) . .
C9 C8 C7 121.50(17) . .
O2 C8 C7 121.57(15) . .
O2 C8 C9 116.92(17) . .
C8 C9 H9 120.8 . .
C10 C9 C8 118.50(18) . .
C10 C9 H9 120.8 . .
C9 C10 H10 119.5 . .
C9 C10 C11 121.00(18) . .
C11 C10 H10 119.5 . .
C10 C11 H11 119.9 . .
C12 C11 C10 120.29(19) . .
C12 C11 H11 119.9 . .
C7 C12 H12 120.0 . .
C11 C12 C7 120.02(19) . .
C11 C12 H12 120.0 . .
N2 C13 C2 174.8(2) . .
C15 C14 C3 120.01(17) . .
C15 C14 C19 118.64(18) . .
C19 C14 C3 121.23(16) . .
C14 C15 H15 119.9 . .
C14 C15 C16 120.1(2) . .
C16 C15 H15 119.9 . .
C15 C16 H16 120.4 . .
C17 C16 C15 119.2(2) . .
C17 C16 H16 120.4 . .
C18 C17 C16 122.5(2) . .
C18 C17 F1 119.2(3) . .
F1 C17 C16 118.3(3) . .
C17 C18 H18 121.0 . .
C17 C18 C19 118.0(2) . .
C19 C18 H18 121.0 . .
C14 C19 H19 119.2 . .
C18 C19 C14 121.6(2) . .
C18 C19 H19 119.2 . .
C5 O1 C1 118.57(14) . .
C8 O2 C6 121.70(14) . .
C1 N1 H1A 120.0 . .
C1 N1 H1B 120.0 . .
H1A N1 H1B 120.0 . .

loop_
_geom_bond_atom_site_label_1
_geom_bond_atom_site_label_2
_geom_bond_distance
_geom_bond_site_symmetry_2
C1 C2 1.348(2) .
C1 O1 1.3808(19) .
C1 N1 1.336(2) .
C2 C3 1.517(2) .
C2 C13 1.412(2) .
C3 H3 0.9800 .
C3 C4 1.500(2) .
C3 C14 1.527(2) .
C4 C5 1.344(2) .
C4 C6 1.446(3) .
C5 C7 1.439(2) .
C5 O1 1.365(2) .
C6 O2 1.376(2) .
C6 O3 1.210(2) .
C7 C8 1.390(3) .
C7 C12 1.396(3) .
C8 C9 1.384(2) .
C8 O2 1.375(2) .
C9 H9 0.9300 .
C9 C10 1.375(3) .
C10 H10 0.9300 .
C10 C11 1.384(3) .
C11 H11 0.9300 .
C11 C12 1.370(3) .
C12 H12 0.9300 .
C13 N2 1.150(2) .
C14 C15 1.376(3) .
C14 C19 1.383(3) .
C15 H15 0.9300 .
C15 C16 1.386(3) .
C16 H16 0.9300 .
C16 C17 1.362(4) .
C17 C18 1.353(3) .
C17 F1 1.359(2) .
C18 H18 0.9300 .
C18 C19 1.382(3) .
C19 H19 0.9300 .
N1 H1A 0.8600 .
N1 H1B 0.8600 .
